data_2238106
loop_
_publ_author_name
'Ma, Peng-Fei'
'Zhang, Xiao-Rui'
'Ma, Jiang-Wei'
'Chen, Hui'
'Jiang, Ru'

_publ_section_title
;
 (<i>R</i>~C~,<i>S</i>~Fe~)-1-[3,5-Bis(trifluoromethyl)phenyl]-3-{1-[2-(diphenylphosphanyl)ferrocenyl]ethyl}thiourea
 (unknown solvate)
;
_journal_coeditor_code ZL2541
_journal_issue 5
_journal_name_full 'Acta Crystallographica Section E'
_journal_page_first m242
_journal_page_last m243
_journal_paper_doi 10.1107/S1600536813008453
_journal_volume 69
_journal_year 2013
_chemical_formula_iupac '[Fe (C5 H5) (C28 H22 F6 N2 P S)]'
_chemical_formula_moiety 'C33 H27 F6 Fe N2 P S'
_chemical_formula_sum 'C33 H27 F6 Fe N2 P S'
_chemical_formula_weight 684.45
_chemical_name_systematic
'(<i>R</i>~C~,<i>S</i>~Fe~)-1-[3,5-Bis(trifluoromethyl)phenyl]-3-{1-[2-(diphenylphosphanyl)ferrocenyl]ethyl}thiourea (unknown solvate)'
_space_group_IT_number 96
_symmetry_cell_setting tetragonal
_symmetry_space_group_name_Hall 'P 4nw 2abw'
_symmetry_space_group_name_H-M 'P 43 21 2'
_atom_sites_solution_hydrogens geom
_atom_sites_solution_primary direct
_atom_sites_solution_secondary difmap
_audit_creation_method SHELXL-97
_cell_angle_alpha 90.00
_cell_angle_beta 90.00
_cell_angle_gamma 90.00
_cell_formula_units_Z 8
_cell_length_a 20.0898(16)
_cell_length_b 20.0898(16)
_cell_length_c 18.012(2)
_cell_measurement_reflns_used 3087
_cell_measurement_temperature 296(2)
_cell_measurement_theta_max 15.392
_cell_measurement_theta_min 2.534
_cell_volume 7269.6(11)
_computing_cell_refinement 'SAINT (Bruker, 2008)'
_computing_data_collection 'APEX2 (Bruker, 2010)'
_computing_data_reduction 'SAINT (Bruker, 2008)'
_computing_molecular_graphics 'SHELXTL (Sheldrick, 2008)'
_computing_publication_material 'SHELXTL (Sheldrick, 2008)'
_computing_structure_refinement 'SHELXL97 (Sheldrick, 2008)'
_computing_structure_solution 'SHELXS97 (Sheldrick, 2008)'
_diffrn_ambient_temperature 296(2)
_diffrn_measured_fraction_theta_full 0.999
_diffrn_measured_fraction_theta_max 0.999
_diffrn_measurement_device_type 'Bruker APEXII CCD area-detector'
_diffrn_measurement_method 'phi and omega scans'
_diffrn_radiation_monochromator graphite
_diffrn_radiation_source 'fine-focus sealed tube'
_diffrn_radiation_type MoK\a
_diffrn_radiation_wavelength 0.71073
_diffrn_reflns_av_R_equivalents 0.1158
_diffrn_reflns_av_sigmaI/netI 0.0993
_diffrn_reflns_limit_h_max 21
_diffrn_reflns_limit_h_min -23
_diffrn_reflns_limit_k_max 22
_diffrn_reflns_limit_k_min -23
_diffrn_reflns_limit_l_max 21
_diffrn_reflns_limit_l_min -21
_diffrn_reflns_number 36567
_diffrn_reflns_theta_full 25.10
_diffrn_reflns_theta_max 25.10
_diffrn_reflns_theta_min 1.83
_exptl_absorpt_coefficient_mu 0.570
_exptl_absorpt_correction_T_max 0.8688
_exptl_absorpt_correction_T_min 0.8177
_exptl_absorpt_correction_type multi-scan
_exptl_absorpt_process_details '(SADABS; Bruker, 2008)'
_exptl_crystal_colour yellow
_exptl_crystal_density_diffrn 1.251
_exptl_crystal_density_method 'not measured'
_exptl_crystal_description column
_exptl_crystal_F_000 2800
_exptl_crystal_size_max 0.37
_exptl_crystal_size_mid 0.31
_exptl_crystal_size_min 0.25
_refine_diff_density_max 0.205
_refine_diff_density_min -0.190
_refine_ls_abs_structure_details 'Flack (1983), 3680 Friedel pairs'
_refine_ls_abs_structure_Flack 0.01(2)
_refine_ls_extinction_coef 0.00072(19)
_refine_ls_extinction_expression Fc^*^=kFc[1+0.001xFc^2^\l^3^/sin(2\q)]^-1/4^
_refine_ls_extinction_method 'SHELXL97 (Sheldrick, 2008)'
_refine_ls_goodness_of_fit_ref 0.946
_refine_ls_hydrogen_treatment constr
_refine_ls_matrix_type full
_refine_ls_number_parameters 455
_refine_ls_number_reflns 6472
_refine_ls_number_restraints 0
_refine_ls_restrained_S_all 0.946
_refine_ls_R_factor_all 0.1101
_refine_ls_R_factor_gt 0.0536
_refine_ls_shift/su_max 0.001
_refine_ls_shift/su_mean 0.000
_refine_ls_structure_factor_coef Fsqd
_refine_ls_weighting_details 'calc w=1/[\s^2^(Fo^2^)+(0.0469P)^2^+0.0000P] where P=(Fo^2^+2Fc^2^)/3'
_refine_ls_weighting_scheme calc
_refine_ls_wR_factor_gt 0.1034
_refine_ls_wR_factor_ref 0.1194
_reflns_number_gt 3487
_reflns_number_total 6472
_reflns_threshold_expression I>2sigma(I)
_cod_data_source_file zl2541.cif
_cod_data_source_block I
_cod_original_cell_volume 7269.6(12)
_cod_database_code 2238106
_cod_database_fobs_code 2238106

loop_
_symmetry_equiv_pos_as_xyz
'x, y, z'
'-x, -y, z+1/2'
'-y+1/2, x+1/2, z+3/4'
'y+1/2, -x+1/2, z+1/4'
'-x+1/2, y+1/2, -z+3/4'
'x+1/2, -y+1/2, -z+1/4'
'y, x, -z'
'-y, -x, -z+1/2'

loop_
_atom_site_type_symbol
_atom_site_label
_atom_site_fract_x
_atom_site_fract_y
_atom_site_fract_z
_atom_site_U_iso_or_equiv
_atom_site_adp_type
_atom_site_calc_flag
_atom_site_refinement_flags
_atom_site_occupancy
_atom_site_symmetry_multiplicity
_atom_site_disorder_assembly
_atom_site_disorder_group
Fe Fe1 1.03592(4) 0.27046(4) 0.90856(4) 0.0791(3) Uani d . 1 1 . .
P P1 0.87204(7) 0.31616(7) 0.91033(8) 0.0779(4) Uani d . 1 1 . .
S S1 0.88996(6) 0.53723(7) 0.86099(6) 0.0725(4) Uani d . 1 1 . .
N N1 0.9005(2) 0.5092(2) 0.7164(2) 0.0824(13) Uani d . 1 1 . .
H H1 0.9129 0.4805 0.6838 0.099 Uiso calc R 1 1 . .
N N2 0.9655(2) 0.44743(19) 0.7912(2) 0.0723(11) Uani d . 1 1 . .
H H2 0.9774 0.4304 0.7495 0.087 Uiso calc R 1 1 . .
F F1 0.7195(16) 0.6313(10) 0.4957(19) 0.169(12) Uani d P 0.55(5) 1 A 1
F F2 0.6984(12) 0.533(2) 0.5454(8) 0.165(12) Uani d P 0.55(5) 1 A 1
F F3 0.7835(11) 0.5518(18) 0.4735(9) 0.141(9) Uani d P 0.55(5) 1 A 1
F F4 0.7825(10) 0.7839(8) 0.683(2) 0.136(5) Uani d P 0.66(7) 1 A 1
F F5 0.8914(15) 0.7744(15) 0.678(2) 0.129(7) Uani d P 0.66(7) 1 A 1
F F6 0.835(2) 0.7507(6) 0.7759(6) 0.127(9) Uani d P 0.66(7) 1 A 1
F F1' 0.753(2) 0.5192(16) 0.500(2) 0.166(16) Uani d P 0.45(5) 1 A 2
F F2' 0.755(2) 0.6185(17) 0.4681(12) 0.154(12) Uani d P 0.45(5) 1 A 2
F F3' 0.6802(10) 0.586(2) 0.5446(9) 0.143(11) Uani d P 0.45(5) 1 A 2
F F4' 0.883(4) 0.7539(10) 0.770(2) 0.131(12) Uani d P 0.34(7) 1 A 2
F F5' 0.789(2) 0.774(2) 0.726(4) 0.134(16) Uani d P 0.34(7) 1 A 2
F F6' 0.864(3) 0.786(2) 0.659(2) 0.117(12) Uani d P 0.34(7) 1 A 2
C C1 0.7441(6) 0.5779(6) 0.5286(6) 0.127(3) Uani d . 1 1 . .
C C2 0.7878(3) 0.5970(4) 0.5932(3) 0.0953(17) Uani d . 1 1 A .
C C3 0.8220(3) 0.5467(3) 0.6282(3) 0.0840(16) Uani d . 1 1 . .
H H3 0.8185 0.5030 0.6114 0.101 Uiso calc R 1 1 A .
C C4 0.8613(3) 0.5617(3) 0.6880(3) 0.0769(15) Uani d . 1 1 A .
C C5 0.8671(3) 0.6269(3) 0.7140(3) 0.0844(15) Uani d . 1 1 . .
H H5 0.8947 0.6368 0.7539 0.101 Uiso calc R 1 1 A .
C C6 0.8310(3) 0.6761(3) 0.6793(3) 0.0855(17) Uani d . 1 1 A .
C C7 0.7920(3) 0.6615(4) 0.6185(4) 0.0983(19) Uani d . 1 1 . .
H H7 0.7685 0.6952 0.5946 0.118 Uiso calc R 1 1 A .
C C8 0.8385(6) 0.7456(4) 0.7049(5) 0.107(2) Uani d . 1 1 . .
C C9 0.9223(3) 0.4961(3) 0.7875(3) 0.0687(13) Uani d . 1 1 . .
C C10 1.0638(3) 0.4510(3) 0.8698(4) 0.114(2) Uani d . 1 1 . .
H H10A 1.0577 0.4960 0.8862 0.171 Uiso calc R 1 1 . .
H H10B 1.0885 0.4508 0.8242 0.171 Uiso calc R 1 1 . .
H H10C 1.0878 0.4264 0.9068 0.171 Uiso calc R 1 1 . .
C C11 0.9958(2) 0.4186(2) 0.8571(3) 0.0687(13) Uani d . 1 1 . .
H H11 0.9673 0.4275 0.9001 0.082 Uiso calc R 1 1 . .
C C12 0.9997(2) 0.3449(2) 0.8450(2) 0.0636(12) Uani d . 1 1 . .
C C13 0.9480(2) 0.2979(3) 0.8596(2) 0.0663(13) Uani d . 1 1 . .
C C14 0.9697(3) 0.2346(3) 0.8330(3) 0.0825(15) Uani d . 1 1 . .
H H14 0.9451 0.1927 0.8367 0.099 Uiso calc R 1 1 . .
C C15 1.0332(3) 0.2433(3) 0.7997(3) 0.0829(16) Uani d . 1 1 . .
H H15 1.0601 0.2083 0.7765 0.099 Uiso calc R 1 1 . .
C C16 1.0515(3) 0.3111(3) 0.8070(3) 0.0776(15) Uani d . 1 1 . .
H H16 1.0932 0.3311 0.7896 0.093 Uiso calc R 1 1 . .
C C17 1.0393(4) 0.2044(4) 0.9946(4) 0.115(2) Uani d . 1 1 . .
H H17 1.0116 0.1646 1.0001 0.138 Uiso calc R 1 1 . .
C C18 1.1014(4) 0.2080(5) 0.9573(4) 0.121(2) Uani d . 1 1 . .
H H18 1.1246 0.1709 0.9332 0.146 Uiso calc R 1 1 . .
C C19 1.1240(4) 0.2719(5) 0.9628(4) 0.118(2) Uani d . 1 1 . .
H H19 1.1661 0.2886 0.9425 0.141 Uiso calc R 1 1 . .
C C20 1.0774(4) 0.3099(4) 1.0026(4) 0.106(2) Uani d . 1 1 . .
H H20 1.0811 0.3574 1.0146 0.127 Uiso calc R 1 1 . .
C C21 1.0246(4) 0.2680(5) 1.0218(3) 0.108(2) Uani d . 1 1 . .
H H21 0.9846 0.2807 1.0495 0.130 Uiso calc R 1 1 . .
C C22 0.8187(3) 0.3452(3) 0.8353(3) 0.0748(14) Uani d . 1 1 . .
C C23 0.8331(3) 0.3392(3) 0.7626(4) 0.0925(18) Uani d . 1 1 . .
H H23 0.8721 0.3177 0.7487 0.111 Uiso calc R 1 1 . .
C C24 0.7910(4) 0.3642(4) 0.7074(4) 0.113(2) Uani d . 1 1 . .
H H24 0.8013 0.3596 0.6573 0.135 Uiso calc R 1 1 . .
C C25 0.7343(4) 0.3957(4) 0.7299(5) 0.115(2) Uani d . 1 1 . .
H H25 0.7059 0.4133 0.6941 0.139 Uiso calc R 1 1 . .
C C26 0.7185(3) 0.4020(4) 0.7996(5) 0.120(2) Uani d . 1 1 . .
H H26 0.6791 0.4231 0.8132 0.144 Uiso calc R 1 1 . .
C C27 0.7606(3) 0.3772(3) 0.8526(4) 0.1024(18) Uani d . 1 1 . .
H H27 0.7492 0.3823 0.9023 0.123 Uiso calc R 1 1 . .
C C28 0.8417(3) 0.2309(3) 0.9269(4) 0.0954(19) Uani d . 1 1 . .
C C29 0.8552(3) 0.2030(4) 0.9948(4) 0.124(2) Uani d . 1 1 . .
H H29 0.8762 0.2281 1.0313 0.149 Uiso calc R 1 1 . .
C C30 0.8373(4) 0.1364(5) 1.0092(6) 0.144(3) Uani d . 1 1 . .
H H30 0.8475 0.1167 1.0546 0.173 Uiso calc R 1 1 . .
C C31 0.8057(5) 0.1022(5) 0.9568(7) 0.148(4) Uani d . 1 1 . .
H H31 0.7949 0.0579 0.9660 0.178 Uiso calc R 1 1 . .
C C32 0.7886(4) 0.1290(5) 0.8910(6) 0.147(3) Uani d . 1 1 . .
H H32 0.7641 0.1048 0.8565 0.177 Uiso calc R 1 1 . .
C C33 0.8088(3) 0.1945(4) 0.8757(4) 0.112(2) Uani d . 1 1 . .
H H33 0.7993 0.2131 0.8296 0.134 Uiso calc R 1 1 . .

loop_
_atom_site_aniso_label
_atom_site_aniso_U_11
_atom_site_aniso_U_22
_atom_site_aniso_U_33
_atom_site_aniso_U_12
_atom_site_aniso_U_13
_atom_site_aniso_U_23
Fe1 0.0709(5) 0.0911(6) 0.0755(5) 0.0309(4) 0.0026(4) 0.0142(4)
P1 0.0686(9) 0.0906(11) 0.0745(8) 0.0174(8) 0.0099(8) 0.0051(8)
S1 0.0756(9) 0.0757(9) 0.0663(7) 0.0083(7) -0.0027(7) -0.0090(7)
N1 0.109(3) 0.067(3) 0.071(3) 0.025(3) -0.001(3) 0.000(2)
N2 0.079(3) 0.071(3) 0.067(3) 0.017(2) 0.004(2) 0.003(2)
F1 0.15(2) 0.190(13) 0.16(2) 0.070(14) -0.058(17) 0.021(14)
F2 0.117(12) 0.20(3) 0.175(10) -0.037(17) -0.021(9) -0.004(12)
F3 0.130(11) 0.18(2) 0.109(8) -0.002(11) -0.027(7) -0.005(9)
F4 0.168(10) 0.092(5) 0.150(14) 0.053(5) -0.010(10) 0.022(8)
F5 0.127(12) 0.101(11) 0.158(19) -0.013(8) 0.028(10) -0.013(10)
F6 0.19(3) 0.090(5) 0.097(6) 0.021(8) 0.012(9) -0.006(4)
F1' 0.18(3) 0.165(19) 0.16(2) -0.008(18) -0.06(2) -0.016(16)
F2' 0.15(2) 0.18(3) 0.131(12) 0.003(19) -0.026(12) 0.004(12)
F3' 0.101(11) 0.16(3) 0.164(11) -0.012(11) -0.023(8) 0.024(12)
F4' 0.16(4) 0.083(9) 0.153(18) 0.006(12) -0.011(17) 0.001(8)
F5' 0.14(2) 0.107(17) 0.16(3) 0.021(13) 0.04(2) -0.01(2)
F6' 0.17(4) 0.082(11) 0.104(13) -0.005(18) 0.027(19) 0.025(9)
C1 0.135(10) 0.114(9) 0.134(9) 0.025(8) -0.011(8) 0.013(7)
C2 0.098(5) 0.100(5) 0.088(4) 0.022(4) -0.006(4) 0.006(4)
C3 0.094(4) 0.079(4) 0.079(4) 0.018(3) -0.001(3) 0.018(3)
C4 0.091(4) 0.070(4) 0.070(3) 0.019(3) 0.001(3) 0.012(3)
C5 0.101(4) 0.074(4) 0.078(4) 0.022(3) 0.011(3) 0.008(3)
C6 0.100(5) 0.071(4) 0.086(4) 0.017(4) 0.022(3) 0.009(3)
C7 0.096(5) 0.097(5) 0.102(5) 0.031(4) 0.003(4) 0.033(4)
C8 0.125(8) 0.088(7) 0.110(7) 0.023(6) 0.023(6) 0.014(5)
C9 0.074(4) 0.063(3) 0.069(3) 0.003(3) 0.001(3) 0.002(3)
C10 0.096(5) 0.092(5) 0.155(6) 0.001(4) -0.028(4) -0.011(4)
C11 0.069(3) 0.073(4) 0.064(3) 0.002(3) -0.010(3) 0.003(3)
C12 0.056(3) 0.071(3) 0.064(3) 0.013(3) -0.007(3) 0.005(3)
C13 0.059(3) 0.077(4) 0.062(3) 0.015(3) 0.009(2) 0.011(3)
C14 0.083(4) 0.082(4) 0.083(4) 0.009(3) 0.006(3) 0.006(3)
C15 0.088(4) 0.085(4) 0.075(3) 0.023(3) 0.013(3) 0.000(3)
C16 0.072(4) 0.079(4) 0.082(4) 0.006(3) 0.006(3) 0.010(3)
C17 0.119(7) 0.125(7) 0.102(5) 0.031(5) -0.004(5) 0.037(4)
C18 0.113(6) 0.129(7) 0.122(6) 0.055(5) -0.014(5) 0.028(5)
C19 0.092(5) 0.155(7) 0.105(5) 0.023(6) -0.024(4) 0.009(6)
C20 0.104(5) 0.126(6) 0.087(4) 0.025(5) -0.035(4) -0.009(4)
C21 0.112(6) 0.131(6) 0.080(4) 0.034(5) -0.011(4) 0.019(4)
C22 0.061(3) 0.071(3) 0.092(4) 0.002(3) -0.006(3) 0.007(3)
C23 0.081(4) 0.095(4) 0.102(5) 0.013(3) -0.016(4) 0.017(4)
C24 0.105(6) 0.119(6) 0.114(5) -0.014(5) -0.017(5) 0.020(5)
C25 0.091(5) 0.116(6) 0.140(7) 0.008(5) -0.031(5) 0.023(5)
C26 0.090(5) 0.114(6) 0.156(7) 0.021(4) -0.021(6) -0.009(6)
C27 0.080(4) 0.105(5) 0.121(5) 0.023(4) -0.013(4) -0.006(4)
C28 0.068(4) 0.105(5) 0.114(5) 0.012(4) 0.017(4) 0.032(5)
C29 0.096(5) 0.135(7) 0.142(7) 0.018(5) 0.024(5) 0.043(5)
C30 0.119(7) 0.145(9) 0.168(9) 0.018(6) 0.032(6) 0.063(7)
C31 0.108(7) 0.136(8) 0.201(11) 0.005(6) 0.041(7) 0.047(8)
C32 0.117(6) 0.135(8) 0.190(9) 0.002(6) 0.007(6) 0.041(7)
C33 0.096(5) 0.099(5) 0.140(6) -0.017(4) 0.016(5) 0.023(5)

loop_
_atom_type_symbol
_atom_type_description
_atom_type_scat_dispersion_real
_atom_type_scat_dispersion_imag
_atom_type_scat_source
C C 0.0033 0.0016 'International Tables Vol C Tables 4.2.6.8 and 6.1.1.4'
H H 0.0000 0.0000 'International Tables Vol C Tables 4.2.6.8 and 6.1.1.4'
N N 0.0061 0.0033 'International Tables Vol C Tables 4.2.6.8 and 6.1.1.4'
Fe Fe 0.3463 0.8444 'International Tables Vol C Tables 4.2.6.8 and 6.1.1.4'
S S 0.1246 0.1234 'International Tables Vol C Tables 4.2.6.8 and 6.1.1.4'
P P 0.1023 0.0942 'International Tables Vol C Tables 4.2.6.8 and 6.1.1.4'
F F 0.0171 0.0103 'International Tables Vol C Tables 4.2.6.8 and 6.1.1.4'

loop_
_geom_angle_atom_site_label_1
_geom_angle_atom_site_label_2
_geom_angle_atom_site_label_3
_geom_angle
C18 Fe1 C12 160.3(3)
C18 Fe1 C19 39.5(3)
C12 Fe1 C19 125.3(3)
C18 Fe1 C16 122.8(3)
C12 Fe1 C16 41.04(18)
C19 Fe1 C16 107.2(3)
C18 Fe1 C14 119.8(3)
C12 Fe1 C14 69.4(2)
C19 Fe1 C14 154.3(3)
C16 Fe1 C14 68.9(2)
C18 Fe1 C15 105.6(3)
C12 Fe1 C15 69.09(19)
C19 Fe1 C15 119.5(3)
C16 Fe1 C15 40.79(18)
C14 Fe1 C15 40.85(19)
C18 Fe1 C17 40.9(2)
C12 Fe1 C17 157.5(3)
C19 Fe1 C17 67.3(3)
C16 Fe1 C17 160.3(3)
C14 Fe1 C17 107.4(3)
C15 Fe1 C17 123.9(3)
C18 Fe1 C20 67.4(3)
C12 Fe1 C20 109.2(3)
C19 Fe1 C20 40.4(2)
C16 Fe1 C20 121.9(3)
C14 Fe1 C20 163.0(3)
C15 Fe1 C20 155.7(3)
C17 Fe1 C20 67.1(3)
C18 Fe1 C13 156.3(4)
C12 Fe1 C13 41.10(17)
C19 Fe1 C13 163.4(3)
C16 Fe1 C13 68.64(19)
C14 Fe1 C13 40.87(18)
C15 Fe1 C13 68.5(2)
C17 Fe1 C13 122.0(3)
C20 Fe1 C13 127.1(3)
C18 Fe1 C21 68.0(3)
C12 Fe1 C21 122.8(3)
C19 Fe1 C21 67.5(3)
C16 Fe1 C21 157.4(3)
C14 Fe1 C21 125.7(3)
C15 Fe1 C21 161.3(3)
C17 Fe1 C21 40.0(2)
C20 Fe1 C21 39.9(2)
C13 Fe1 C21 109.8(2)
C13 P1 C22 100.7(2)
C13 P1 C28 99.9(3)
C22 P1 C28 102.9(3)
C9 N1 C4 131.0(4)
C9 N1 H1 114.5
C4 N1 H1 114.5
C9 N2 C11 128.1(4)
C9 N2 H2 116.0
C11 N2 H2 116.0
F1' C1 F2 64.6(18)
F1' C1 F1 127.5(14)
F2 C1 F1 113.3(16)
F1' C1 F3' 109.3(19)
F2 C1 F3' 50.1(11)
F1 C1 F3' 68.7(11)
F2 C1 F3 107.8(15)
F1 C1 F3 101.6(16)
F3' C1 F3 139.6(12)
F1' C1 F2' 101.4(19)
F2 C1 F2' 134.3(13)
F3' C1 F2' 105.1(15)
F3 C1 F2' 63.8(14)
F1' C1 C2 117.2(11)
F2 C1 C2 113.7(12)
F1 C1 C2 111.0(12)
F3' C1 C2 111.5(13)
F3 C1 C2 108.6(11)
F2' C1 C2 111.3(13)
C3 C2 C7 120.7(6)
C3 C2 C1 117.2(7)
C7 C2 C1 122.0(7)
C4 C3 C2 119.1(6)
C4 C3 H3 120.4
C2 C3 H3 120.4
C3 C4 C5 121.2(5)
C3 C4 N1 116.2(5)
C5 C4 N1 122.2(5)
C6 C5 C4 118.6(5)
C6 C5 H5 120.7
C4 C5 H5 120.7
C5 C6 C7 120.5(6)
C5 C6 C8 118.9(7)
C7 C6 C8 120.5(7)
C2 C7 C6 119.8(6)
C2 C7 H7 120.1
C6 C7 H7 120.1
F5' C8 F6' 104(2)
F5' C8 F6 67(2)
F6' C8 F6 128(2)
F5' C8 F5 125.2(19)
F6 C8 F5 112.1(16)
F6' C8 F4 78(2)
F6 C8 F4 101.0(12)
F5 C8 F4 107.7(14)
F5' C8 C6 117.4(17)
F6' C8 C6 116(2)
F6 C8 C6 112.4(9)
F5 C8 C6 112.7(14)
F4 C8 C6 110.3(11)
F5' C8 F4' 101.5(18)
F6' C8 F4' 102(2)
F5 C8 F4' 75.8(18)
F4 C8 F4' 129.2(14)
C6 C8 F4' 114.5(11)
N2 C9 N1 113.6(4)
N2 C9 S1 125.4(4)
N1 C9 S1 120.8(4)
C11 C10 H10A 109.5
C11 C10 H10B 109.5
H10A C10 H10B 109.5
C11 C10 H10C 109.5
H10A C10 H10C 109.5
H10B C10 H10C 109.5
N2 C11 C12 107.3(4)
N2 C11 C10 109.0(4)
C12 C11 C10 113.3(4)
N2 C11 H11 109.0
C12 C11 H11 109.0
C10 C11 H11 109.0
C16 C12 C13 107.7(4)
C16 C12 C11 125.6(5)
C13 C12 C11 126.1(4)
C16 C12 Fe1 69.8(3)
C13 C12 Fe1 70.6(3)
C11 C12 Fe1 132.0(3)
C14 C13 C12 107.8(4)
C14 C13 P1 127.3(4)
C12 C13 P1 124.7(4)
C14 C13 Fe1 69.0(3)
C12 C13 Fe1 68.3(3)
P1 C13 Fe1 124.2(2)
C15 C14 C13 107.9(5)
C15 C14 Fe1 69.7(3)
C13 C14 Fe1 70.1(3)
C15 C14 H14 126.1
C13 C14 H14 126.1
Fe1 C14 H14 126.1
C16 C15 C14 108.1(5)
C16 C15 Fe1 69.3(3)
C14 C15 Fe1 69.5(3)
C16 C15 H15 125.9
C14 C15 H15 125.9
Fe1 C15 H15 125.9
C15 C16 C12 108.4(5)
C15 C16 Fe1 69.9(3)
C12 C16 Fe1 69.2(3)
C15 C16 H16 125.8
C12 C16 H16 125.8
Fe1 C16 H16 125.8
C21 C17 C18 107.8(7)
C21 C17 Fe1 70.5(4)
C18 C17 Fe1 68.7(4)
C21 C17 H17 126.1
C18 C17 H17 126.1
Fe1 C17 H17 126.1
C19 C18 C17 107.8(7)
C19 C18 Fe1 70.3(4)
C17 C18 Fe1 70.4(4)
C19 C18 H18 126.1
C17 C18 H18 126.1
Fe1 C18 H18 126.1
C18 C19 C20 109.1(7)
C18 C19 Fe1 70.1(4)
C20 C19 Fe1 70.8(4)
C18 C19 H19 125.4
C20 C19 H19 125.4
Fe1 C19 H19 125.4
C21 C20 C19 107.6(7)
C21 C20 Fe1 70.2(4)
C19 C20 Fe1 68.8(4)
C21 C20 H20 126.2
C19 C20 H20 126.2
Fe1 C20 H20 126.2
C20 C21 C17 107.7(7)
C20 C21 Fe1 69.9(4)
C17 C21 Fe1 69.5(4)
C20 C21 H21 126.2
C17 C21 H21 126.2
Fe1 C21 H21 126.2
C23 C22 C27 116.5(5)
C23 C22 P1 124.6(5)
C27 C22 P1 118.9(5)
C22 C23 C24 122.0(6)
C22 C23 H23 119.0
C24 C23 H23 119.0
C25 C24 C23 117.4(7)
C25 C24 H24 121.3
C23 C24 H24 121.3
C26 C25 C24 122.4(7)
C26 C25 H25 118.8
C24 C25 H25 118.8
C25 C26 C27 119.1(7)
C25 C26 H26 120.5
C27 C26 H26 120.5
C26 C27 C22 122.7(6)
C26 C27 H27 118.7
C22 C27 H27 118.7
C33 C28 C29 119.0(7)
C33 C28 P1 123.7(6)
C29 C28 P1 117.2(7)
C28 C29 C30 120.1(8)
C28 C29 H29 120.0
C30 C29 H29 120.0
C31 C30 C29 118.8(10)
C31 C30 H30 120.6
C29 C30 H30 120.6
C30 C31 C32 122.7(11)
C30 C31 H31 118.7
C32 C31 H31 118.7
C31 C32 C33 118.3(9)
C31 C32 H32 120.9
C33 C32 H32 120.9
C28 C33 C32 121.1(8)
C28 C33 H33 119.5
C32 C33 H33 119.5

loop_
_geom_bond_atom_site_label_1
_geom_bond_atom_site_label_2
_geom_bond_distance
Fe1 C18 2.018(6)
Fe1 C12 2.019(4)
Fe1 C19 2.021(6)
Fe1 C16 2.028(5)
Fe1 C14 2.034(5)
Fe1 C15 2.036(5)
Fe1 C17 2.040(6)
Fe1 C20 2.048(6)
Fe1 C13 2.049(4)
Fe1 C21 2.053(6)
P1 C13 1.817(5)
P1 C22 1.820(5)
P1 C28 1.843(7)
S1 C9 1.690(5)
N1 C9 1.378(6)
N1 C4 1.413(6)
N1 H1 0.8600
N2 C9 1.309(5)
N2 C11 1.455(5)
N2 H2 0.8600
F1 C1 1.32(2)
F2 C1 1.32(2)
F3 C1 1.37(2)
F4 C8 1.42(2)
F5 C8 1.30(2)
F6 C8 1.286(13)
F1' C1 1.30(2)
F2' C1 1.38(2)
F3' C1 1.33(3)
F4' C8 1.49(3)
F5' C8 1.22(4)
F6' C8 1.27(4)
C1 C2 1.508(10)
C2 C3 1.375(7)
C2 C7 1.377(8)
C3 C4 1.369(7)
C3 H3 0.9300
C4 C5 1.396(7)
C5 C6 1.377(7)
C5 H5 0.9300
C6 C7 1.378(7)
C6 C8 1.478(9)
C7 H7 0.9300
C10 C11 1.529(7)
C10 H10A 0.9600
C10 H10B 0.9600
C10 H10C 0.9600
C11 C12 1.497(6)
C11 H11 0.9800
C12 C16 1.419(6)
C12 C13 1.428(6)
C13 C14 1.426(6)
C14 C15 1.420(7)
C14 H14 0.9800
C15 C16 1.416(7)
C15 H15 0.9800
C16 H16 0.9800
C17 C21 1.399(8)
C17 C18 1.419(9)
C17 H17 0.9800
C18 C19 1.366(9)
C18 H18 0.9800
C19 C20 1.405(9)
C19 H19 0.9800
C20 C21 1.398(8)
C20 H20 0.9800
C21 H21 0.9800
C22 C23 1.346(7)
C22 C27 1.370(7)
C23 C24 1.399(7)
C23 H23 0.9300
C24 C25 1.365(9)
C24 H24 0.9300
C25 C26 1.302(8)
C25 H25 0.9300
C26 C27 1.369(8)
C26 H26 0.9300
C27 H27 0.9300
C28 C33 1.349(8)
C28 C29 1.373(8)
C29 C30 1.410(10)
C29 H29 0.9300
C30 C31 1.330(10)
C30 H30 0.9300
C31 C32 1.348(10)
C31 H31 0.9300
C32 C33 1.403(9)
C32 H32 0.9300
C33 H33 0.9300

loop_
_geom_hbond_atom_site_label_D
_geom_hbond_atom_site_label_H
_geom_hbond_atom_site_label_A
_geom_hbond_site_symmetry_A
_geom_hbond_distance_DH
_geom_hbond_distance_HA
_geom_hbond_distance_DA
_geom_hbond_angle_DHA
N1 H1 S1 3_644 0.86 2.46 3.302(5) 168.4
N2 H2 S1 3_644 0.86 2.64 3.445(4) 156.5

loop_
_geom_torsion_atom_site_label_1
_geom_torsion_atom_site_label_2
_geom_torsion_atom_site_label_3
_geom_torsion_atom_site_label_4
_geom_torsion
F1' C1 C2 C3 -15(4)
F2 C1 C2 C3 57(3)
F1 C1 C2 C3 -174(2)
F3' C1 C2 C3 112(2)
F3 C1 C2 C3 -63(2)
F2' C1 C2 C3 -131(2)
F1' C1 C2 C7 167(3)
F2 C1 C2 C7 -121(2)
F1 C1 C2 C7 9(3)
F3' C1 C2 C7 -66(2)
F3 C1 C2 C7 119.4(19)
F2' C1 C2 C7 51(3)
C7 C2 C3 C4 -1.0(9)
C1 C2 C3 C4 -178.7(8)
C2 C3 C4 C5 0.1(8)
C2 C3 C4 N1 -173.4(5)
C9 N1 C4 C3 -149.3(5)
C9 N1 C4 C5 37.2(8)
C3 C4 C5 C6 1.6(8)
N1 C4 C5 C6 174.7(5)
C4 C5 C6 C7 -2.3(8)
C4 C5 C6 C8 -178.0(6)
C3 C2 C7 C6 0.3(9)
C1 C2 C7 C6 177.9(8)
C5 C6 C7 C2 1.4(9)
C8 C6 C7 C2 177.0(7)
C5 C6 C8 F5' -122(5)
C7 C6 C8 F5' 62(5)
C5 C6 C8 F6' 115(4)
C7 C6 C8 F6' -61(4)
C5 C6 C8 F6 -47(2)
C7 C6 C8 F6 137(2)
C5 C6 C8 F5 81(2)
C7 C6 C8 F5 -95(2)
C5 C6 C8 F4 -158.7(16)
C7 C6 C8 F4 25.6(19)
C5 C6 C8 F4' -3(3)
C7 C6 C8 F4' -179(3)
C11 N2 C9 N1 -176.6(4)
C11 N2 C9 S1 -1.0(7)
C4 N1 C9 N2 -171.2(5)
C4 N1 C9 S1 13.0(8)
C9 N2 C11 C12 140.7(5)
C9 N2 C11 C10 -96.2(6)
N2 C11 C12 C16 84.9(5)
C10 C11 C12 C16 -35.5(7)
N2 C11 C12 C13 -85.0(6)
C10 C11 C12 C13 154.6(5)
N2 C11 C12 Fe1 179.1(4)
C10 C11 C12 Fe1 58.6(6)
C18 Fe1 C12 C16 40.5(9)
C19 Fe1 C12 C16 74.8(4)
C14 Fe1 C12 C16 -81.1(3)
C15 Fe1 C12 C16 -37.3(3)
C17 Fe1 C12 C16 -167.0(7)
C20 Fe1 C12 C16 116.9(4)
C13 Fe1 C12 C16 -118.2(4)
C21 Fe1 C12 C16 158.9(4)
C18 Fe1 C12 C13 158.7(8)
C19 Fe1 C12 C13 -167.0(4)
C16 Fe1 C12 C13 118.2(4)
C14 Fe1 C12 C13 37.1(3)
C15 Fe1 C12 C13 80.9(3)
C17 Fe1 C12 C13 -48.8(8)
C20 Fe1 C12 C13 -124.9(4)
C21 Fe1 C12 C13 -82.8(4)
C18 Fe1 C12 C11 -79.7(10)
C19 Fe1 C12 C11 -45.4(6)
C16 Fe1 C12 C11 -120.2(6)
C14 Fe1 C12 C11 158.7(5)
C15 Fe1 C12 C11 -157.5(5)
C17 Fe1 C12 C11 72.8(9)
C20 Fe1 C12 C11 -3.3(6)
C13 Fe1 C12 C11 121.6(6)
C21 Fe1 C12 C11 38.7(6)
C16 C12 C13 C14 2.5(5)
C11 C12 C13 C14 173.9(4)
Fe1 C12 C13 C14 -57.8(3)
C16 C12 C13 P1 177.6(3)
C11 C12 C13 P1 -11.0(7)
Fe1 C12 C13 P1 117.4(3)
C16 C12 C13 Fe1 60.2(3)
C11 C12 C13 Fe1 -128.4(5)
C22 P1 C13 C14 -97.6(4)
C28 P1 C13 C14 7.6(5)
C22 P1 C13 C12 88.2(4)
C28 P1 C13 C12 -166.6(4)
C22 P1 C13 Fe1 174.0(3)
C28 P1 C13 Fe1 -80.8(4)
C18 Fe1 C13 C14 -41.9(7)
C12 Fe1 C13 C14 120.4(4)
C19 Fe1 C13 C14 160.4(8)
C16 Fe1 C13 C14 82.0(3)
C15 Fe1 C13 C14 38.0(3)
C17 Fe1 C13 C14 -79.5(4)
C20 Fe1 C13 C14 -163.5(4)
C21 Fe1 C13 C14 -122.1(4)
C18 Fe1 C13 C12 -162.3(6)
C19 Fe1 C13 C12 40.0(10)
C16 Fe1 C13 C12 -38.4(3)
C14 Fe1 C13 C12 -120.4(4)
C15 Fe1 C13 C12 -82.4(3)
C17 Fe1 C13 C12 160.2(4)
C20 Fe1 C13 C12 76.1(4)
C21 Fe1 C13 C12 117.5(4)
C18 Fe1 C13 P1 79.6(7)
C12 Fe1 C13 P1 -118.1(5)
C19 Fe1 C13 P1 -78.1(10)
C16 Fe1 C13 P1 -156.5(4)
C14 Fe1 C13 P1 121.6(5)
C15 Fe1 C13 P1 159.6(4)
C17 Fe1 C13 P1 42.1(5)
C20 Fe1 C13 P1 -41.9(5)
C21 Fe1 C13 P1 -0.5(5)
C12 C13 C14 C15 -2.3(5)
P1 C13 C14 C15 -177.3(3)
Fe1 C13 C14 C15 -59.7(3)
C12 C13 C14 Fe1 57.4(3)
P1 C13 C14 Fe1 -117.6(4)
C18 Fe1 C14 C15 -79.2(4)
C12 Fe1 C14 C15 81.5(3)
C19 Fe1 C14 C15 -48.4(7)
C16 Fe1 C14 C15 37.4(3)
C17 Fe1 C14 C15 -122.1(4)
C20 Fe1 C14 C15 169.7(8)
C13 Fe1 C14 C15 118.8(4)
C21 Fe1 C14 C15 -162.3(4)
C18 Fe1 C14 C13 162.0(4)
C12 Fe1 C14 C13 -37.3(3)
C19 Fe1 C14 C13 -167.2(6)
C16 Fe1 C14 C13 -81.4(3)
C15 Fe1 C14 C13 -118.8(4)
C17 Fe1 C14 C13 119.1(4)
C20 Fe1 C14 C13 50.9(10)
C21 Fe1 C14 C13 78.9(4)
C13 C14 C15 C16 1.3(5)
Fe1 C14 C15 C16 -58.7(3)
C13 C14 C15 Fe1 60.0(3)
C18 Fe1 C15 C16 -122.5(4)
C12 Fe1 C15 C16 37.5(3)
C19 Fe1 C15 C16 -82.2(4)
C14 Fe1 C15 C16 119.8(4)
C17 Fe1 C15 C16 -163.3(4)
C20 Fe1 C15 C16 -52.9(7)
C13 Fe1 C15 C16 81.7(3)
C21 Fe1 C15 C16 170.3(7)
C18 Fe1 C15 C14 117.7(4)
C12 Fe1 C15 C14 -82.3(3)
C19 Fe1 C15 C14 158.1(4)
C16 Fe1 C15 C14 -119.8(4)
C17 Fe1 C15 C14 76.9(4)
C20 Fe1 C15 C14 -172.7(6)
C13 Fe1 C15 C14 -38.0(3)
C21 Fe1 C15 C14 50.5(9)
C14 C15 C16 C12 0.2(5)
Fe1 C15 C16 C12 -58.6(3)
C14 C15 C16 Fe1 58.8(3)
C13 C12 C16 C15 -1.6(5)
C11 C12 C16 C15 -173.1(4)
Fe1 C12 C16 C15 59.1(3)
C13 C12 C16 Fe1 -60.7(3)
C11 C12 C16 Fe1 127.8(5)
C18 Fe1 C16 C15 75.1(5)
C12 Fe1 C16 C15 -119.9(4)
C19 Fe1 C16 C15 115.5(4)
C14 Fe1 C16 C15 -37.5(3)
C17 Fe1 C16 C15 45.2(9)
C20 Fe1 C16 C15 157.3(4)
C13 Fe1 C16 C15 -81.5(3)
C21 Fe1 C16 C15 -171.9(6)
C18 Fe1 C16 C12 -164.9(4)
C19 Fe1 C16 C12 -124.5(4)
C14 Fe1 C16 C12 82.5(3)
C15 Fe1 C16 C12 119.9(4)
C17 Fe1 C16 C12 165.2(7)
C20 Fe1 C16 C12 -82.8(4)
C13 Fe1 C16 C12 38.5(3)
C21 Fe1 C16 C12 -52.0(7)
C18 Fe1 C17 C21 119.1(7)
C12 Fe1 C17 C21 -47.2(9)
C19 Fe1 C17 C21 81.6(5)
C16 Fe1 C17 C21 158.9(7)
C14 Fe1 C17 C21 -125.3(5)
C15 Fe1 C17 C21 -167.2(4)
C20 Fe1 C17 C21 37.6(4)
C13 Fe1 C17 C21 -82.9(5)
C12 Fe1 C17 C18 -166.3(6)
C19 Fe1 C17 C18 -37.5(5)
C16 Fe1 C17 C18 39.8(10)
C14 Fe1 C17 C18 115.7(5)
C15 Fe1 C17 C18 73.8(6)
C20 Fe1 C17 C18 -81.5(5)
C13 Fe1 C17 C18 158.1(5)
C21 Fe1 C17 C18 -119.1(7)
C21 C17 C18 C19 0.8(7)
Fe1 C17 C18 C19 60.7(5)
C21 C17 C18 Fe1 -59.9(4)
C12 Fe1 C18 C19 46.2(11)
C16 Fe1 C18 C19 76.7(6)
C14 Fe1 C18 C19 159.6(5)
C15 Fe1 C18 C19 117.7(5)
C17 Fe1 C18 C19 -118.1(7)
C20 Fe1 C18 C19 -37.6(5)
C13 Fe1 C18 C19 -170.2(5)
C21 Fe1 C18 C19 -80.8(5)
C12 Fe1 C18 C17 164.4(7)
C19 Fe1 C18 C17 118.1(7)
C16 Fe1 C18 C17 -165.2(4)
C14 Fe1 C18 C17 -82.3(5)
C15 Fe1 C18 C17 -124.2(5)
C20 Fe1 C18 C17 80.5(5)
C13 Fe1 C18 C17 -52.1(9)
C21 Fe1 C18 C17 37.3(4)
C17 C18 C19 C20 -0.4(8)
Fe1 C18 C19 C20 60.4(5)
C17 C18 C19 Fe1 -60.7(5)
C12 Fe1 C19 C18 -162.7(4)
C16 Fe1 C19 C18 -121.1(5)
C14 Fe1 C19 C18 -44.2(9)
C15 Fe1 C19 C18 -78.5(6)
C17 Fe1 C19 C18 38.8(5)
C20 Fe1 C19 C18 119.6(7)
C13 Fe1 C19 C18 166.1(7)
C21 Fe1 C19 C18 82.2(5)
C18 Fe1 C19 C20 -119.6(7)
C12 Fe1 C19 C20 77.7(6)
C16 Fe1 C19 C20 119.3(5)
C14 Fe1 C19 C20 -163.8(5)
C15 Fe1 C19 C20 161.9(5)
C17 Fe1 C19 C20 -80.8(5)
C13 Fe1 C19 C20 46.5(11)
C21 Fe1 C19 C20 -37.4(4)
C18 C19 C20 C21 -0.2(7)
Fe1 C19 C20 C21 59.7(4)
C18 C19 C20 Fe1 -59.9(5)
C18 Fe1 C20 C21 -82.2(5)
C12 Fe1 C20 C21 118.5(4)
C19 Fe1 C20 C21 -119.0(7)
C16 Fe1 C20 C21 162.1(4)
C14 Fe1 C20 C21 36.5(11)
C15 Fe1 C20 C21 -160.0(6)
C17 Fe1 C20 C21 -37.7(4)
C13 Fe1 C20 C21 76.0(5)
C18 Fe1 C20 C19 36.8(5)
C12 Fe1 C20 C19 -122.4(5)
C16 Fe1 C20 C19 -78.8(6)
C14 Fe1 C20 C19 155.6(8)
C15 Fe1 C20 C19 -41.0(9)
C17 Fe1 C20 C19 81.4(5)
C13 Fe1 C20 C19 -164.9(5)
C21 Fe1 C20 C19 119.0(7)
C19 C20 C21 C17 0.7(7)
Fe1 C20 C21 C17 59.5(4)
C19 C20 C21 Fe1 -58.8(4)
C18 C17 C21 C20 -0.9(7)
Fe1 C17 C21 C20 -59.7(4)
C18 C17 C21 Fe1 58.8(4)
C18 Fe1 C21 C20 80.7(5)
C12 Fe1 C21 C20 -80.7(5)
C19 Fe1 C21 C20 37.8(4)
C16 Fe1 C21 C20 -42.8(8)
C14 Fe1 C21 C20 -167.6(4)
C15 Fe1 C21 C20 153.9(7)
C17 Fe1 C21 C20 118.8(6)
C13 Fe1 C21 C20 -124.6(4)
C18 Fe1 C21 C17 -38.1(4)
C12 Fe1 C21 C17 160.5(4)
C19 Fe1 C21 C17 -81.0(5)
C16 Fe1 C21 C17 -161.6(6)
C14 Fe1 C21 C17 73.5(5)
C15 Fe1 C21 C17 35.1(10)
C20 Fe1 C21 C17 -118.8(6)
C13 Fe1 C21 C17 116.6(5)
C13 P1 C22 C23 11.6(5)
C28 P1 C22 C23 -91.3(5)
C13 P1 C22 C27 -166.5(4)
C28 P1 C22 C27 90.7(5)
C27 C22 C23 C24 0.0(9)
P1 C22 C23 C24 -178.1(4)
C22 C23 C24 C25 0.3(9)
C23 C24 C25 C26 -0.9(11)
C24 C25 C26 C27 1.1(12)
C25 C26 C27 C22 -0.7(11)
C23 C22 C27 C26 0.2(9)
P1 C22 C27 C26 178.4(5)
C13 P1 C28 C33 -80.4(5)
C22 P1 C28 C33 23.1(6)
C13 P1 C28 C29 97.9(5)
C22 P1 C28 C29 -158.6(5)
C33 C28 C29 C30 2.6(10)
P1 C28 C29 C30 -175.7(5)
C28 C29 C30 C31 -1.9(11)
C29 C30 C31 C32 -1.5(14)
C30 C31 C32 C33 3.9(13)
C29 C28 C33 C32 -0.2(10)
P1 C28 C33 C32 178.1(5)
C31 C32 C33 C28 -3.1(11)

loop_
_platon_squeeze_void_nr
_platon_squeeze_void_average_x
_platon_squeeze_void_average_y
_platon_squeeze_void_average_z
_platon_squeeze_void_volume
_platon_squeeze_void_count_electrons
1 0.000 0.000 -0.005 651.9 73.8
2 0.500 0.500 -0.008 651.9 74.7
